data_4133287
loop_
_publ_author_name
'Cheng, Ho Fung'
'd'Aquino, Andrea I'
'Barroso-Flores, Joaqu\'in'
'Mirkin, Chad A.'

_publ_section_title
;
 A Redox-Switchable, Allosteric Coordination Complex.
;
_journal_issue 44
_journal_name_full 'Journal of the American Chemical Society'
_journal_page_first 14590
_journal_page_last 14594
_journal_paper_doi 10.1021/jacs.8b09321
_journal_volume 140
_journal_year 2018
_chemical_formula_moiety 'C20 H20 Cl2 Fe N2 Pt S, C2 H4 Cl2'
_chemical_formula_sum 'C22 H24 Cl4 Fe N2 Pt S'
_chemical_formula_weight 741.23
_space_group_crystal_system monoclinic
_space_group_IT_number 14
_space_group_name_Hall '-P 2ybc'
_space_group_name_H-M_alt 'P 1 21/c 1'
_atom_sites_solution_hydrogens geom
_atom_sites_solution_primary dual
_audit_creation_date 2018-03-07
_audit_creation_method
;
Olex2 1.2
(compiled 2017.08.10 svn.r3458 for OlexSys, GUI svn.r5381)
;
_cell_angle_alpha 90
_cell_angle_beta 99.06(3)
_cell_angle_gamma 90
_cell_formula_units_Z 4
_cell_length_a 17.862(4)
_cell_length_b 9.0804(18)
_cell_length_c 15.254(3)
_cell_measurement_reflns_used 9253
_cell_measurement_temperature 100(2)
_cell_measurement_theta_max 31.673
_cell_measurement_theta_min 2.529
_cell_volume 2443.2(9)
_computing_cell_refinement 'SAINT V8.38A (?, 2016)'
_computing_data_collection 'APEX2 V2014.11-0 (Bruker, 2014)'
_computing_data_reduction 'SAINT V8.38A (?, 2016)'
_computing_molecular_graphics 'Olex2 (Dolomanov et al., 2009)'
_computing_publication_material 'Olex2 (Dolomanov et al., 2009)'
_computing_structure_refinement 'ShelXL (Sheldrick, 2015)'
_computing_structure_solution 'ShelXT (Sheldrick, 2015)'
_diffrn_ambient_temperature 99.94
_diffrn_detector_area_resol_mean 8
_diffrn_measured_fraction_theta_full 1.000
_diffrn_measured_fraction_theta_max 0.999
_diffrn_measurement_device_type 'Bruker Kappa APEX CCD area detector'
_diffrn_measurement_method '\w and \f scans'
_diffrn_radiation_monochromator 'QuazarTM optics'
_diffrn_radiation_type MoK\a
_diffrn_radiation_wavelength 0.71073
_diffrn_reflns_av_R_equivalents 0.0520
_diffrn_reflns_av_unetI/netI 0.0505
_diffrn_reflns_Laue_measured_fraction_full 1.000
_diffrn_reflns_Laue_measured_fraction_max 0.999
_diffrn_reflns_limit_h_max 22
_diffrn_reflns_limit_h_min -26
_diffrn_reflns_limit_k_max 13
_diffrn_reflns_limit_k_min -10
_diffrn_reflns_limit_l_max 22
_diffrn_reflns_limit_l_min -19
_diffrn_reflns_number 31961
_diffrn_reflns_point_group_measured_fraction_full 1.000
_diffrn_reflns_point_group_measured_fraction_max 0.999
_diffrn_reflns_theta_full 25.242
_diffrn_reflns_theta_max 31.669
_diffrn_reflns_theta_min 2.309
_diffrn_source microsource
_exptl_absorpt_coefficient_mu 6.850
_exptl_absorpt_correction_T_max 0.7463
_exptl_absorpt_correction_T_min 0.5313
_exptl_absorpt_correction_type multi-scan
_exptl_absorpt_process_details
'SADABS-2016/2 (Bruker,2016/2) was used for absorption correction. wR2(int) was 0.1035 before and 0.0554 after correction. The Ratio of minimum to maximum transmission is 0.7119. The \l/2 correction factor is Not present.'
_exptl_crystal_colour yellow
_exptl_crystal_colour_primary yellow
_exptl_crystal_density_diffrn 2.015
_exptl_crystal_description needle
_exptl_crystal_F_000 1432
_exptl_crystal_recrystallization_method 'The material was recrystallised from --- by as supplied'
_exptl_crystal_size_max 0.131
_exptl_crystal_size_mid 0.025
_exptl_crystal_size_min 0.023
_refine_diff_density_max 1.183
_refine_diff_density_min -1.157
_refine_diff_density_rms 0.159
_refine_ls_extinction_method none
_refine_ls_goodness_of_fit_ref 0.986
_refine_ls_hydrogen_treatment constr
_refine_ls_matrix_type full
_refine_ls_number_parameters 409
_refine_ls_number_reflns 8254
_refine_ls_number_restraints 180
_refine_ls_restrained_S_all 0.979
_refine_ls_R_factor_all 0.0384
_refine_ls_R_factor_gt 0.0281
_refine_ls_shift/su_max 0.001
_refine_ls_shift/su_mean 0.000
_refine_ls_structure_factor_coef Fsqd
_refine_ls_weighting_details 'w=1/[\s^2^(Fo^2^)+(0.0180P)^2^] where P=(Fo^2^+2Fc^2^)/3'
_refine_ls_weighting_scheme calc
_refine_ls_wR_factor_gt 0.0539
_refine_ls_wR_factor_ref 0.0569
_reflns_Friedel_coverage 0.000
_reflns_number_gt 6842
_reflns_number_total 8254
_reflns_threshold_expression 'I > 2\s(I)'
_cod_data_source_file ja8b09321_si_004.cif
_cod_data_source_block cx1226a
_cod_original_cell_volume 2443.3(9)
_cod_database_code 4133287
_shelx_shelxl_version_number 2018/1
_shelx_space_group_comment
;
The symmetry employed for this shelxl refinement is uniquely defined
by the following loop, which should always be used as a source of
symmetry information in preference to the above space-group names.
They are only intended as comments.
;
_shelx_estimated_absorpt_t_max 0.858
_shelx_estimated_absorpt_t_min 0.467
_olex2_refinement_description
;
1. Fixed Uiso
 At 1.2 times of:
  All C(H) groups, All C(H,H) groups
 At 1.5 times of:
  All C(H,H,H) groups
2. Uiso/Uaniso restraints and constraints
C6 \\sim C7 \\sim C8 \\sim C9 \\sim C10: within 2A with sigma of 0.01 and sigma
for terminal atoms of 0.02
C22A \\sim C22 \\sim C21A \\sim C21: within 2A with sigma of 0.01 and sigma for
terminal atoms of 0.02
C5 \\sim C5A: within 2A with sigma of 0.01 and sigma for terminal atoms of 0.02
Uanis(C5) \\sim Ueq, Uanis(C5A) \\sim Ueq: with sigma of 0.01 and sigma for
terminal atoms of 0.02
3. Rigid body (RIGU) restrains
 C6, C7, C8, C9, C10
 with sigma for 1-2 distances of 0.001 and sigma for 1-3 distances of 0.001
 C22A, C21, C21A, C22
 with sigma for 1-2 distances of 0.001 and sigma for 1-3 distances of 0.001
 C2A, C2, C3, C3A, C4, C4A, C5A, C5, C6, C10, C9, C8, C7, C6A, C7A, C8A, C9A,
 C10A
 with sigma for 1-2 distances of 0.001 and sigma for 1-3 distances of 0.001
4. Others
 Sof(Cl3A)=Sof(Cl4A)=Sof(C21A)=Sof(H21A)=Sof(H21B)=Sof(C22A)=Sof(H22A)=
 Sof(H22B)=1-FVAR(1)
 Sof(C21)=Sof(H21C)=Sof(H21D)=Sof(C22)=Sof(H22C)=Sof(H22D)=Sof(Cl3)=Sof(Cl4)=
 FVAR(1)
 Sof(Fe1A)=Sof(C2A)=Sof(H2A)=Sof(C3A)=Sof(H3A)=Sof(C4A)=Sof(H4A)=Sof(C5A)=
 Sof(H5A)=Sof(C6A)=Sof(H6A)=Sof(C7A)=Sof(H7A)=Sof(C8A)=Sof(H8A)=Sof(C9A)=
 Sof(H9A)=Sof(C10A)=Sof(H10A)=1-FVAR(2)
 Sof(Fe1)=Sof(C2)=Sof(H2)=Sof(C3)=Sof(H3)=Sof(C4)=Sof(H4)=Sof(C5)=Sof(H5)=
 Sof(C6)=Sof(H6)=Sof(C7)=Sof(H7)=Sof(C8)=Sof(H8)=Sof(C9)=Sof(H9)=Sof(C10)=
 Sof(H10)=FVAR(2)
5.a Ternary CH refined with riding coordinates:
 C2(H2), C2A(H2A), C3(H3), C3A(H3A), C4(H4), C4A(H4A), C5(H5), C5A(H5A)
5.b Secondary CH2 refined with riding coordinates:
 C11(H11A,H11B), C12(H12A,H12B), C21(H21C,H21D), C21A(H21A,H21B), C22(H22C,
 H22D), C22A(H22A,H22B)
5.c Aromatic/amide H refined with riding coordinates:
 C6(H6), C6A(H6A), C7(H7), C7A(H7A), C8(H8), C8A(H8A), C9(H9), C9A(H9A),
 C10(H10), C10A(H10A), C15(H15), C16(H16), C17(H17), C18(H18)
5.d Idealised Me refined as rotating group:
 C20(H20A,H20B,H20C)
;
_olex2_date_sample_data_collection 2018-03-06
_olex2_date_sample_submission 2018-03-02
_olex2_diffrn_ambient_temperature_device 'Oxford Cryosystems'
_olex2_exptl_crystal_mounting_method 'The crystal was mounted on a MITIGEN holder in Paratone oil'
_olex2_submission_original_sample_id cx1226a
_olex2_submission_special_instructions 'No special instructions were received'

loop_
_space_group_symop_operation_xyz
'x, y, z'
'-x, y+1/2, -z+1/2'
'-x, -y, -z'
'x, -y-1/2, z-1/2'

loop_
_atom_site_label
_atom_site_type_symbol
_atom_site_fract_x
_atom_site_fract_y
_atom_site_fract_z
_atom_site_U_iso_or_equiv
_atom_site_adp_type
_atom_site_occupancy
_atom_site_site_symmetry_order
_atom_site_calc_flag
_atom_site_refinement_flags_posn
_atom_site_refinement_flags_adp
_atom_site_refinement_flags_occupancy
_atom_site_disorder_assembly
_atom_site_disorder_group
Pt1 Pt 0.14834(2) 0.27912(2) 0.35818(2) 0.01041(3) Uani 1 1 d . . . . .
Fe1 Fe 0.39744(13) 0.2600(6) 0.4376(3) 0.0227(6) Uani 0.565(14) 1 d . . P A 1
Fe1A Fe 0.39319(13) 0.2067(9) 0.4184(3) 0.0246(9) Uani 0.435(14) 1 d . . P A 2
Cl1 Cl 0.16807(4) 0.06017(7) 0.28072(5) 0.01730(14) Uani 1 1 d . . . . .
Cl2 Cl 0.06418(4) 0.36227(7) 0.23667(5) 0.01513(13) Uani 1 1 d . . . . .
S1 S 0.22064(4) 0.18204(7) 0.48015(5) 0.01365(14) Uani 1 1 d . . . . .
N1 N 0.10697(12) 0.4534(2) 0.50454(15) 0.0104(4) Uani 1 1 d . . . . .
N2 N 0.13217(13) 0.6012(2) 0.40054(15) 0.0120(4) Uani 1 1 d . . . . .
C1 C 0.30967(17) 0.2715(4) 0.4978(3) 0.0254(7) Uani 1 1 d . . . . .
C2 C 0.3292(6) 0.4213(11) 0.4720(8) 0.024(2) Uani 0.565(14) 1 d . U P A 1
H2 H 0.296078 0.486872 0.429641 0.029 Uiso 0.565(14) 1 calc R . P A 1
C2A C 0.3308(8) 0.3840(16) 0.4450(10) 0.030(3) Uani 0.435(14) 1 d . U P A 2
H2A H 0.296352 0.444523 0.400976 0.036 Uiso 0.435(14) 1 calc R . P A 2
C3 C 0.4056(5) 0.4516(10) 0.5105(7) 0.033(2) Uani 0.565(14) 1 d . U P A 1
H3 H 0.435400 0.540957 0.499303 0.039 Uiso 0.565(14) 1 calc R . P A 1
C3A C 0.4087(7) 0.4106(13) 0.4762(9) 0.036(3) Uani 0.435(14) 1 d . U P A 2
H3A H 0.439635 0.492320 0.456435 0.043 Uiso 0.435(14) 1 calc R . P A 2
C4 C 0.4324(6) 0.3316(11) 0.5654(7) 0.0277(19) Uani 0.565(14) 1 d . U P A 1
H4 H 0.485195 0.322104 0.598215 0.033 Uiso 0.565(14) 1 calc R . P A 1
C4A C 0.4356(8) 0.3003(15) 0.5382(9) 0.028(3) Uani 0.435(14) 1 d . U P A 2
H4A H 0.488615 0.290499 0.570478 0.033 Uiso 0.435(14) 1 calc R . P A 2
C5 C 0.3756(10) 0.2240(18) 0.5638(10) 0.021(2) Uani 0.565(14) 1 d . U P A 1
H5 H 0.380689 0.127965 0.596303 0.025 Uiso 0.565(14) 1 calc R . P A 1
C5A C 0.3728(13) 0.203(2) 0.5465(13) 0.020(3) Uani 0.435(14) 1 d . U P A 2
H5A H 0.373244 0.115734 0.586155 0.023 Uiso 0.435(14) 1 calc R . P A 2
C6 C 0.3691(5) 0.0950(13) 0.3433(7) 0.0418(19) Uani 0.565(14) 1 d . U P A 1
H6 H 0.326083 0.032032 0.337456 0.050 Uiso 0.565(14) 1 calc R . P A 1
C6A C 0.3589(7) 0.0278(17) 0.3413(9) 0.043(3) Uani 0.435(14) 1 d . U P A 2
H6A H 0.314745 -0.029292 0.343720 0.052 Uiso 0.435(14) 1 calc R . P A 2
C7 C 0.3726(5) 0.2330(14) 0.3030(7) 0.046(2) Uani 0.565(14) 1 d . U P A 1
H7 H 0.331856 0.279689 0.265711 0.055 Uiso 0.565(14) 1 calc R . P A 1
C7A C 0.3627(6) 0.1568(18) 0.2886(8) 0.043(3) Uani 0.435(14) 1 d . U P A 2
H7A H 0.321551 0.199927 0.250080 0.051 Uiso 0.435(14) 1 calc R . P A 2
C8 C 0.4463(5) 0.2918(13) 0.3266(7) 0.046(2) Uani 0.565(14) 1 d . U P A 1
H8 H 0.463993 0.383870 0.308446 0.055 Uiso 0.565(14) 1 calc R . P A 1
C8A C 0.4405(6) 0.2107(18) 0.3040(8) 0.046(3) Uani 0.435(14) 1 d . U P A 2
H8A H 0.460022 0.295049 0.278463 0.056 Uiso 0.435(14) 1 calc R . P A 2
C9 C 0.4888(5) 0.1863(12) 0.3828(6) 0.0381(18) Uani 0.565(14) 1 d . U P A 1
H9 H 0.540608 0.195574 0.408322 0.046 Uiso 0.565(14) 1 calc R . P A 1
C9A C 0.4811(6) 0.1094(18) 0.3659(7) 0.041(3) Uani 0.435(14) 1 d . U P A 2
H9A H 0.533738 0.114129 0.388641 0.049 Uiso 0.435(14) 1 calc R . P A 2
C10 C 0.4415(5) 0.0656(12) 0.3946(6) 0.0370(18) Uani 0.565(14) 1 d . U P A 1
H10 H 0.455346 -0.019129 0.430023 0.044 Uiso 0.565(14) 1 calc R . P A 1
C10A C 0.4298(6) 0.0000(17) 0.3880(8) 0.038(3) Uani 0.435(14) 1 d . U P A 2
H10A H 0.442549 -0.079075 0.428393 0.045 Uiso 0.435(14) 1 calc R . P A 2
C11 C 0.18125(17) 0.2485(3) 0.57792(19) 0.0142(6) Uani 1 1 d . . . . .
H11A H 0.177995 0.164601 0.618614 0.017 Uiso 1 1 calc R . . . .
H11B H 0.216546 0.321683 0.609848 0.017 Uiso 1 1 calc R . . . .
C12 C 0.10346(15) 0.3181(3) 0.55512(19) 0.0123(5) Uani 1 1 d . . . . .
H12A H 0.068490 0.247793 0.519945 0.015 Uiso 1 1 calc R . . . .
H12B H 0.083261 0.340190 0.610500 0.015 Uiso 1 1 calc R . . . .
C13 C 0.12986(14) 0.4577(3) 0.42357(18) 0.0110(5) Uani 1 1 d . . . . .
C14 C 0.10820(16) 0.6898(3) 0.46594(19) 0.0125(5) Uani 1 1 d . . . . .
C15 C 0.09996(16) 0.8422(3) 0.4709(2) 0.0154(6) Uani 1 1 d . . . . .
H15 H 0.111954 0.906592 0.426015 0.019 Uiso 1 1 calc R . . . .
C16 C 0.07290(15) 0.8938(3) 0.5463(2) 0.0161(6) Uani 1 1 d . . . . .
H16 H 0.067089 0.996860 0.553430 0.019 Uiso 1 1 calc R . . . .
C17 C 0.05411(16) 0.7989(3) 0.6115(2) 0.0152(6) Uani 1 1 d . . . . .
H17 H 0.034387 0.839337 0.660585 0.018 Uiso 1 1 calc R . . . .
C18 C 0.06340(15) 0.6464(3) 0.60683(19) 0.0132(5) Uani 1 1 d . . . . .
H18 H 0.051428 0.581805 0.651606 0.016 Uiso 1 1 calc R . . . .
C19 C 0.09135(15) 0.5956(3) 0.53223(19) 0.0115(5) Uani 1 1 d . . . . .
C20 C 0.15988(17) 0.6625(3) 0.32356(19) 0.0187(6) Uani 1 1 d . . . . .
H20A H 0.207281 0.715905 0.342927 0.028 Uiso 1 1 calc GR . . . .
H20B H 0.121978 0.730329 0.292529 0.028 Uiso 1 1 calc GR . . . .
H20C H 0.169031 0.582656 0.283358 0.028 Uiso 1 1 calc GR . . . .
Cl3A Cl 0.3496(4) 0.8971(10) 0.7439(5) 0.0581(14) Uani 0.401(7) 1 d . . P B 2
Cl4A Cl 0.3049(3) 0.8072(8) 0.5271(4) 0.0313(11) Uani 0.401(7) 1 d . . P B 2
C21 C 0.2667(4) 0.7461(8) 0.6653(6) 0.0382(16) Uani 0.599(7) 1 d . U P B 1
H21C H 0.252040 0.672577 0.707385 0.046 Uiso 0.599(7) 1 calc R . P B 1
H21D H 0.220163 0.797870 0.637528 0.046 Uiso 0.599(7) 1 calc R . P B 1
C21A C 0.3264(6) 0.7165(10) 0.7013(7) 0.037(2) Uani 0.401(7) 1 d . U P B 2
H21A H 0.373086 0.667552 0.688587 0.045 Uiso 0.401(7) 1 calc R . P B 2
H21B H 0.306160 0.657573 0.746877 0.045 Uiso 0.401(7) 1 calc R . P B 2
C22 C 0.3018(4) 0.6670(8) 0.5935(5) 0.0386(15) Uani 0.599(7) 1 d . U P B 1
H22C H 0.267697 0.586369 0.568381 0.046 Uiso 0.599(7) 1 calc R . P B 1
H22D H 0.350636 0.622624 0.620410 0.046 Uiso 0.599(7) 1 calc R . P B 1
C22A C 0.2691(6) 0.7200(13) 0.6182(8) 0.033(2) Uani 0.401(7) 1 d . U P B 2
H22A H 0.223504 0.773672 0.630150 0.040 Uiso 0.401(7) 1 calc R . P B 2
H22B H 0.253631 0.617904 0.601156 0.040 Uiso 0.401(7) 1 calc R . P B 2
Cl3 Cl 0.3304(3) 0.8756(8) 0.7244(4) 0.0637(10) Uani 0.599(7) 1 d . . P B 1
Cl4 Cl 0.3175(3) 0.7882(7) 0.5067(3) 0.0516(12) Uani 0.599(7) 1 d . . P B 1

loop_
_atom_site_aniso_label
_atom_site_aniso_U_11
_atom_site_aniso_U_22
_atom_site_aniso_U_33
_atom_site_aniso_U_23
_atom_site_aniso_U_13
_atom_site_aniso_U_12
Pt1 0.01361(5) 0.00858(5) 0.00972(5) 0.00035(4) 0.00397(4) 0.00005(4)
Fe1 0.0121(5) 0.0312(12) 0.0258(8) 0.0064(9) 0.0059(5) 0.0016(6)
Fe1A 0.0116(6) 0.039(2) 0.0220(11) 0.0099(12) 0.0005(6) -0.0014(8)
Cl1 0.0272(4) 0.0111(3) 0.0143(3) -0.0015(2) 0.0057(3) 0.0033(3)
Cl2 0.0203(3) 0.0146(3) 0.0106(3) 0.0000(2) 0.0029(3) 0.0033(3)
S1 0.0141(3) 0.0125(3) 0.0148(3) 0.0029(3) 0.0034(3) 0.0007(3)
N1 0.0139(11) 0.0080(10) 0.0095(11) 0.0016(8) 0.0025(9) -0.0004(8)
N2 0.0172(11) 0.0100(10) 0.0092(11) 0.0014(9) 0.0033(9) -0.0002(9)
C1 0.0113(13) 0.0276(16) 0.037(2) 0.0124(15) 0.0018(13) -0.0004(12)
C2 0.012(2) 0.015(4) 0.044(6) 0.006(3) 0.001(3) -0.004(2)
C2A 0.020(3) 0.027(7) 0.038(8) 0.007(5) -0.009(4) -0.014(4)
C3 0.016(2) 0.031(3) 0.049(5) 0.001(3) -0.001(3) -0.007(2)
C3A 0.024(4) 0.035(5) 0.043(6) 0.010(4) -0.013(4) -0.020(4)
C4 0.018(2) 0.032(3) 0.032(5) -0.007(3) -0.001(3) -0.001(2)
C4A 0.019(3) 0.033(5) 0.029(6) 0.001(4) -0.004(4) -0.009(4)
C5 0.017(3) 0.027(4) 0.017(6) -0.002(3) -0.006(3) 0.001(2)
C5A 0.018(3) 0.029(5) 0.009(6) 0.002(4) -0.005(4) -0.006(3)
C6 0.025(3) 0.070(5) 0.033(4) 0.001(4) 0.012(2) 0.002(3)
C6A 0.024(3) 0.071(7) 0.034(5) 0.005(5) 0.004(3) 0.005(4)
C7 0.028(3) 0.078(5) 0.034(4) 0.011(4) 0.012(2) 0.006(3)
C7A 0.026(3) 0.075(7) 0.027(5) 0.007(5) 0.005(3) 0.008(4)
C8 0.028(3) 0.071(5) 0.043(4) 0.012(4) 0.017(3) 0.005(3)
C8A 0.029(3) 0.085(7) 0.026(5) 0.012(5) 0.008(3) 0.003(4)
C9 0.023(2) 0.060(4) 0.034(4) -0.002(3) 0.012(2) 0.003(3)
C9A 0.025(3) 0.073(7) 0.024(5) 0.001(4) 0.000(3) 0.000(4)
C10 0.024(3) 0.057(4) 0.033(3) -0.004(3) 0.013(2) 0.004(3)
C10A 0.023(3) 0.063(6) 0.027(5) -0.002(4) 0.007(3) 0.008(4)
C11 0.0175(13) 0.0144(13) 0.0104(13) 0.0014(10) 0.0018(11) 0.0021(10)
C12 0.0171(13) 0.0087(11) 0.0114(13) 0.0010(10) 0.0030(10) -0.0029(10)
C13 0.0111(12) 0.0096(11) 0.0122(13) 0.0008(10) 0.0013(10) 0.0002(10)
C14 0.0152(13) 0.0097(12) 0.0124(13) -0.0003(10) 0.0020(10) 0.0005(10)
C15 0.0184(14) 0.0131(12) 0.0142(14) 0.0014(11) 0.0007(11) -0.0016(11)
C16 0.0176(14) 0.0093(12) 0.0199(15) -0.0020(11) -0.0018(12) -0.0018(11)
C17 0.0168(13) 0.0147(13) 0.0133(14) -0.0043(11) 0.0001(11) 0.0011(11)
C18 0.0129(12) 0.0153(13) 0.0107(13) 0.0000(11) -0.0004(10) 0.0013(10)
C19 0.0123(12) 0.0094(11) 0.0124(13) -0.0006(10) 0.0005(10) -0.0009(10)
C20 0.0308(16) 0.0162(13) 0.0099(13) 0.0029(11) 0.0061(12) -0.0051(13)
Cl3A 0.054(4) 0.074(3) 0.052(4) -0.028(2) 0.029(3) -0.024(3)
Cl4A 0.0228(14) 0.0278(17) 0.039(3) 0.0075(19) -0.0082(16) 0.0020(11)
C21 0.029(3) 0.039(3) 0.044(4) 0.005(3) -0.002(3) -0.013(2)
C21A 0.029(4) 0.040(4) 0.043(4) 0.005(4) 0.008(3) -0.003(3)
C22 0.039(3) 0.032(3) 0.043(3) 0.009(3) -0.001(3) -0.008(3)
C22A 0.026(4) 0.033(4) 0.042(4) 0.005(4) 0.009(3) -0.010(3)
Cl3 0.056(2) 0.093(3) 0.047(2) -0.0292(17) 0.0248(16) -0.0438(16)
Cl4 0.073(3) 0.043(2) 0.0355(18) 0.0057(14) -0.0007(15) -0.0169(17)

loop_
_atom_type_symbol
_atom_type_description
_atom_type_scat_dispersion_real
_atom_type_scat_dispersion_imag
_atom_type_scat_source
C C 0.0033 0.0016 'International Tables Vol C Tables 4.2.6.8 and 6.1.1.4'
H H 0.0000 0.0000 'International Tables Vol C Tables 4.2.6.8 and 6.1.1.4'
Cl Cl 0.1484 0.1585 'International Tables Vol C Tables 4.2.6.8 and 6.1.1.4'
Fe Fe 0.3463 0.8444 'International Tables Vol C Tables 4.2.6.8 and 6.1.1.4'
N N 0.0061 0.0033 'International Tables Vol C Tables 4.2.6.8 and 6.1.1.4'
Pt Pt -1.7033 8.3905 'International Tables Vol C Tables 4.2.6.8 and 6.1.1.4'
S S 0.1246 0.1234 'International Tables Vol C Tables 4.2.6.8 and 6.1.1.4'

loop_
_geom_angle_atom_site_label_1
_geom_angle_atom_site_label_2
_geom_angle_atom_site_label_3
_geom_angle
Cl2 Pt1 Cl1 90.18(3)
S1 Pt1 Cl1 88.44(3)
S1 Pt1 Cl2 173.95(2)
C13 Pt1 Cl1 178.50(8)
C13 Pt1 Cl2 89.85(8)
C13 Pt1 S1 91.37(8)
C1 Fe1 C2 43.5(3)
C1 Fe1 C3 72.1(3)
C1 Fe1 C4 71.4(3)
C1 Fe1 C5 43.7(5)
C1 Fe1 C6 103.8(3)
C1 Fe1 C7 114.7(3)
C1 Fe1 C8 150.0(3)
C1 Fe1 C9 163.9(3)
C1 Fe1 C10 124.7(3)
C2 Fe1 C3 40.8(3)
C2 Fe1 C4 68.4(4)
C2 Fe1 C5 70.2(6)
C2 Fe1 C6 127.4(4)
C2 Fe1 C7 107.6(4)
C2 Fe1 C8 117.7(4)
C2 Fe1 C9 152.5(4)
C2 Fe1 C10 165.4(4)
C3 Fe1 C6 165.9(4)
C3 Fe1 C9 120.1(4)
C3 Fe1 C10 152.8(3)
C4 Fe1 C3 40.1(3)
C4 Fe1 C6 152.4(4)
C4 Fe1 C9 110.2(4)
C4 Fe1 C10 119.6(4)
C5 Fe1 C3 68.6(5)
C5 Fe1 C4 40.0(4)
C5 Fe1 C6 118.2(5)
C5 Fe1 C9 127.6(6)
C5 Fe1 C10 107.3(6)
C7 Fe1 C3 129.0(4)
C7 Fe1 C4 167.1(4)
C7 Fe1 C5 151.7(5)
C7 Fe1 C6 39.7(3)
C7 Fe1 C9 67.3(3)
C7 Fe1 C10 67.4(4)
C8 Fe1 C3 109.0(4)
C8 Fe1 C4 129.4(4)
C8 Fe1 C5 165.9(5)
C8 Fe1 C6 67.6(4)
C8 Fe1 C7 40.4(3)
C8 Fe1 C9 40.6(3)
C8 Fe1 C10 68.1(4)
C9 Fe1 C6 66.9(3)
C9 Fe1 C10 39.9(3)
C10 Fe1 C6 40.1(3)
C2A Fe1A C1 38.7(5)
C2A Fe1A C3A 40.7(4)
C2A Fe1A C4A 68.4(5)
C2A Fe1A C5A 68.6(8)
C2A Fe1A C6A 128.3(5)
C2A Fe1A C8A 117.8(6)
C2A Fe1A C9A 152.6(6)
C2A Fe1A C10A 165.2(5)
C3A Fe1A C1 64.4(4)
C3A Fe1A C8A 107.7(5)
C3A Fe1A C9A 119.5(5)
C3A Fe1A C10A 153.0(4)
C4A Fe1A C1 64.9(4)
C4A Fe1A C3A 40.2(4)
C4A Fe1A C8A 127.3(5)
C4A Fe1A C9A 109.0(5)
C4A Fe1A C10A 119.4(5)
C5A Fe1A C1 38.7(7)
C5A Fe1A C3A 68.5(6)
C5A Fe1A C4A 41.4(5)
C5A Fe1A C8A 166.2(7)
C5A Fe1A C9A 128.6(8)
C5A Fe1A C10A 108.2(7)
C6A Fe1A C1 111.8(4)
C6A Fe1A C3A 166.9(5)
C6A Fe1A C4A 151.5(5)
C6A Fe1A C5A 117.2(6)
C6A Fe1A C8A 69.6(5)
C6A Fe1A C9A 67.3(5)
C6A Fe1A C10A 39.1(4)
C7A Fe1A C1 120.7(3)
C7A Fe1A C2A 107.5(5)
C7A Fe1A C3A 128.4(5)
C7A Fe1A C4A 166.3(5)
C7A Fe1A C5A 150.8(6)
C7A Fe1A C6A 41.2(5)
C7A Fe1A C8A 41.9(4)
C7A Fe1A C9A 68.2(4)
C7A Fe1A C10A 67.8(5)
C8A Fe1A C1 152.8(3)
C8A Fe1A C9A 40.6(4)
C8A Fe1A C10A 68.8(5)
C9A Fe1A C1 166.5(3)
C10A Fe1A C1 130.5(3)
C10A Fe1A C9A 40.4(4)
C1 S1 Pt1 109.17(12)
C1 S1 C11 100.07(16)
C11 S1 Pt1 107.17(9)
C13 N1 C12 123.3(2)
C13 N1 C19 110.5(2)
C19 N1 C12 126.2(2)
C13 N2 C14 110.1(2)
C13 N2 C20 127.4(2)
C14 N2 C20 122.5(2)
S1 C1 Fe1 132.6(3)
S1 C1 Fe1A 118.5(3)
C2 C1 Fe1 71.4(4)
C2 C1 S1 128.9(4)
C2 C1 C5 104.7(8)
C2A C1 Fe1A 66.3(6)
C2A C1 S1 124.7(6)
C2A C1 C5A 111.4(10)
C5 C1 Fe1 72.1(7)
C5 C1 S1 124.5(7)
C5A C1 Fe1A 66.6(9)
C5A C1 S1 120.7(8)
Fe1 C2 H2 125.6
C1 C2 Fe1 65.1(4)
C1 C2 H2 125.6
C3 C2 Fe1 70.8(5)
C3 C2 C1 108.6(8)
C3 C2 H2 125.6
Fe1A C2A H2A 126.8
C1 C2A Fe1A 75.0(7)
C1 C2A H2A 126.8
C1 C2A C3A 105.7(10)
C3A C2A Fe1A 70.2(7)
C3A C2A H2A 126.8
Fe1 C3 H3 126.0
C2 C3 Fe1 68.4(5)
C2 C3 H3 126.0
C4 C3 Fe1 69.9(5)
C4 C3 C2 108.0(8)
C4 C3 H3 126.0
Fe1A C3A H3A 125.7
C2A C3A Fe1A 69.1(6)
C2A C3A H3A 125.7
C4A C3A Fe1A 69.9(6)
C4A C3A C2A 108.5(11)
C4A C3A H3A 125.7
Fe1 C4 H4 124.7
C3 C4 Fe1 70.0(5)
C3 C4 H4 124.7
C5 C4 Fe1 69.7(7)
C5 C4 C3 110.5(10)
C5 C4 H4 124.7
Fe1A C4A H4A 126.2
C3A C4A Fe1A 69.9(6)
C3A C4A H4A 126.2
C3A C4A C5A 107.6(13)
C5A C4A Fe1A 69.1(8)
C5A C4A H4A 126.2
Fe1 C5 H5 126.1
C1 C5 Fe1 64.2(6)
C1 C5 H5 126.1
C4 C5 Fe1 70.2(8)
C4 C5 C1 107.6(12)
C4 C5 H5 126.1
Fe1A C5A H5A 127.2
C1 C5A Fe1A 74.6(9)
C1 C5A C4A 104.9(15)
C1 C5A H5A 127.2
C4A C5A Fe1A 69.6(9)
C4A C5A H5A 127.2
Fe1 C6 H6 127.0
C7 C6 Fe1 68.7(6)
C7 C6 H6 126.0
C7 C6 C10 107.9(7)
C10 C6 Fe1 69.8(6)
C10 C6 H6 126.0
Fe1A C6A H6A 126.0
C7A C6A Fe1A 68.6(7)
C7A C6A H6A 125.6
C10A C6A Fe1A 71.3(7)
C10A C6A H6A 125.6
C10A C6A C7A 108.8(10)
Fe1 C7 H7 124.9
C6 C7 Fe1 71.6(6)
C6 C7 H7 125.3
C6 C7 C8 109.3(8)
C8 C7 Fe1 69.7(5)
C8 C7 H7 125.3
Fe1A C7A H7A 125.2
C6A C7A Fe1A 70.2(7)
C6A C7A H7A 125.9
C6A C7A C8A 108.2(9)
C8A C7A Fe1A 70.3(6)
C8A C7A H7A 125.9
Fe1 C8 H8 124.8
C7 C8 Fe1 69.9(5)
C7 C8 H8 126.7
C7 C8 C9 106.6(8)
C9 C8 Fe1 70.2(5)
C9 C8 H8 126.7
Fe1A C8A H8A 126.1
C7A C8A Fe1A 67.8(6)
C7A C8A H8A 127.4
C9A C8A Fe1A 70.2(6)
C9A C8A C7A 105.2(10)
C9A C8A H8A 127.4
Fe1 C9 H9 126.1
C8 C9 Fe1 69.2(5)
C8 C9 H9 125.5
C10 C9 Fe1 70.9(5)
C10 C9 C8 109.1(7)
C10 C9 H9 125.5
Fe1A C9A H9A 127.4
C8A C9A Fe1A 69.1(6)
C8A C9A H9A 125.5
C10A C9A Fe1A 69.6(6)
C10A C9A C8A 109.0(9)
C10A C9A H9A 125.5
Fe1 C10 H10 125.8
C6 C10 Fe1 70.1(6)
C6 C10 H10 126.5
C9 C10 Fe1 69.2(5)
C9 C10 C6 107.1(8)
C9 C10 H10 126.5
Fe1A C10A H10A 126.4
C6A C10A Fe1A 69.6(7)
C6A C10A C9A 108.8(10)
C6A C10A H10A 125.6
C9A C10A Fe1A 70.0(6)
C9A C10A H10A 125.6
S1 C11 H11A 108.8
S1 C11 H11B 108.8
H11A C11 H11B 107.7
C12 C11 S1 113.7(2)
C12 C11 H11A 108.8
C12 C11 H11B 108.8
N1 C12 C11 111.0(2)
N1 C12 H12A 109.4
N1 C12 H12B 109.4
C11 C12 H12A 109.4
C11 C12 H12B 109.4
H12A C12 H12B 108.0
N1 C13 Pt1 122.47(18)
N2 C13 Pt1 130.6(2)
N2 C13 N1 106.8(2)
C15 C14 N2 130.9(3)
C19 C14 N2 106.9(2)
C19 C14 C15 122.2(3)
C14 C15 H15 122.3
C14 C15 C16 115.5(3)
C16 C15 H15 122.3
C15 C16 H16 118.9
C17 C16 C15 122.2(3)
C17 C16 H16 118.9
C16 C17 H17 119.0
C16 C17 C18 122.1(3)
C18 C17 H17 119.0
C17 C18 H18 122.2
C19 C18 C17 115.5(3)
C19 C18 H18 122.2
C14 C19 N1 105.7(2)
C18 C19 N1 131.8(3)
C18 C19 C14 122.5(2)
N2 C20 H20A 109.5
N2 C20 H20B 109.5
N2 C20 H20C 109.5
H20A C20 H20B 109.5
H20A C20 H20C 109.5
H20B C20 H20C 109.5
H21C C21 H21D 107.9
C22 C21 H21C 109.2
C22 C21 H21D 109.2
C22 C21 Cl3 111.9(6)
Cl3 C21 H21C 109.2
Cl3 C21 H21D 109.2
Cl3A C21A H21A 109.2
Cl3A C21A H21B 109.2
H21A C21A H21B 107.9
C22A C21A Cl3A 112.1(8)
C22A C21A H21A 109.2
C22A C21A H21B 109.2
C21 C22 H22C 109.2
C21 C22 H22D 109.2
C21 C22 Cl4 112.0(5)
H22C C22 H22D 107.9
Cl4 C22 H22C 109.2
Cl4 C22 H22D 109.2
Cl4A C22A H22A 109.1
Cl4A C22A H22B 109.1
C21A C22A Cl4A 112.5(7)
C21A C22A H22A 109.1
C21A C22A H22B 109.1
H22A C22A H22B 107.8

loop_
_geom_bond_atom_site_label_1
_geom_bond_atom_site_label_2
_geom_bond_distance
Pt1 Cl1 2.3673(8)
Pt1 Cl2 2.3214(10)
Pt1 S1 2.2694(9)
Pt1 C13 1.959(3)
Fe1 C1 1.940(4)
Fe1 C2 2.027(9)
Fe1 C3 2.058(8)
Fe1 C4 2.056(9)
Fe1 C5 2.050(17)
Fe1 C6 2.084(11)
Fe1 C7 2.046(10)
Fe1 C8 2.044(9)
Fe1 C9 2.058(8)
Fe1 C10 2.080(9)
Fe1A C1 2.146(6)
Fe1A C2A 2.035(13)
Fe1A C3A 2.051(10)
Fe1A C4A 2.050(11)
Fe1A C5A 2.04(2)
Fe1A C6A 2.042(13)
Fe1A C7A 2.021(12)
Fe1A C8A 2.055(11)
Fe1A C9A 2.070(12)
Fe1A C10A 2.064(12)
S1 C1 1.768(3)
S1 C11 1.847(3)
N1 C12 1.458(3)
N1 C13 1.361(3)
N1 C19 1.400(3)
N2 C13 1.352(3)
N2 C14 1.400(4)
N2 C20 1.455(4)
C1 C2 1.473(11)
C1 C2A 1.389(17)
C1 C5 1.488(17)
C1 C5A 1.39(2)
C2 H2 1.0000
C2 C3 1.425(10)
C2A H2A 1.0000
C2A C3A 1.419(13)
C3 H3 1.0000
C3 C4 1.411(11)
C3A H3A 1.0000
C3A C4A 1.409(14)
C4 H4 1.0000
C4 C5 1.406(14)
C4A H4A 1.0000
C4A C5A 1.446(18)
C5 H5 1.0000
C5A H5A 1.0000
C6 H6 0.9500
C6 C7 1.402(12)
C6 C10 1.429(11)
C6A H6A 0.9500
C6A C7A 1.428(16)
C6A C10A 1.375(13)
C7 H7 0.9500
C7 C8 1.414(11)
C7A H7A 0.9500
C7A C8A 1.457(14)
C8 H8 0.9500
C8 C9 1.423(11)
C8A H8A 0.9500
C8A C9A 1.432(14)
C9 H9 0.9500
C9 C10 1.412(11)
C9A H9A 0.9500
C9A C10A 1.427(14)
C10 H10 0.9500
C10A H10A 0.9500
C11 H11A 0.9900
C11 H11B 0.9900
C11 C12 1.516(4)
C12 H12A 0.9900
C12 H12B 0.9900
C14 C15 1.396(4)
C14 C19 1.393(4)
C15 H15 0.9500
C15 C16 1.396(4)
C16 H16 0.9500
C16 C17 1.396(4)
C17 H17 0.9500
C17 C18 1.398(4)
C18 H18 0.9500
C18 C19 1.391(4)
C20 H20A 0.9800
C20 H20B 0.9800
C20 H20C 0.9800
Cl3A C21A 1.789(12)
Cl4A C22A 1.802(13)
C21 H21C 0.9900
C21 H21D 0.9900
C21 C22 1.524(12)
C21 Cl3 1.780(8)
C21A H21A 0.9900
C21A H21B 0.9900
C21A C22A 1.499(15)
C22 H22C 0.9900
C22 H22D 0.9900
C22 Cl4 1.778(9)
C22A H22A 0.9900
C22A H22B 0.9900
